data_1533005
loop_
_publ_author_name
'Nalini, G.'
'Guru Row, T.N.'

_publ_section_title
;
 Phase transitions in rubidium hydrogen sulfate: crystal structures at 293
 K and 200 K
;
_journal_name_full 'Phase Transition'
_journal_page_first 923
_journal_page_last 934
_journal_volume 76
_journal_year 2003
_chemical_formula_sum 'H O4 Rb S'
_chemical_name_systematic 'Rb (H S O4)'
_space_group_IT_number 14
_symmetry_space_group_name_Hall '-P 2yn'
_symmetry_space_group_name_H-M 'P 1 21/n 1'
_cell_angle_alpha 90
_cell_angle_beta 118.03
_cell_angle_gamma 90
_cell_formula_units_Z 8
_cell_length_a 14.3503
_cell_length_b 4.6187
_cell_length_c 14.3933
_cell_volume 842.083
_citation_journal_id_ASTM PHTRDP
_cod_data_source_file Nalini_PHTRDP_2003_1965.cif
_cod_data_source_block H1O4Rb1S1
_cod_original_cell_volume 842.0833
_cod_original_sg_symbol_Hall '-P 2ybc (x-z,y,z)'
_cod_original_formula_sum 'H1 O4 Rb1 S1'
_cod_database_code 1533005

loop_
_symmetry_equiv_pos_as_xyz
x,y,z
-x+1/2,y+1/2,-z+1/2
-x,-y,-z
x-1/2,-y-1/2,z-1/2

loop_
_atom_site_label
_atom_site_type_symbol
_atom_site_fract_x
_atom_site_fract_y
_atom_site_fract_z
_atom_site_occupancy
_atom_site_U_iso_or_equiv
H1 H+1 0.7389 0.6823 0.3632 1 0.0
O6 O-2 0.4831 0.9929 0.3789 1 0.0
O8 O-2 0.5434 0.5141 0.4022 1 0.0
O1 O-2 0.742 0.4987 0.3321 1 0.0
O2 O-2 0.7188 0.023 0.3829 1 0.0
S1 S+6 0.793 0.2616 0.4208 1 0.0
S2 S+6 0.451 0.7155 0.3266 1 0.0
H2 H+1 0.5198 0.3136 0.3922 1 0.0
O5 O-2 0.3543 0.6158 0.3228 1 0.0
Rb2 Rb+1 0.5388 0.2018 0.1636 1 0.0
O3 O-2 0.8013 0.3842 0.5169 1 0.0
Rb1 Rb+1 0.7077 0.8612 0.5845 1 0.0
O4 O-2 0.8947 0.1928 0.427 1 0.0
O7 O-2 0.4472 0.7004 0.225 1 0.0
